data_4072568
loop_
_publ_author_name
'Gamer, Michael T.'
'Roesky, Peter W.'
'Palard, Isabelle'
'Le Hellaye, Maude'
'Guillaume, Sophie M.'

_publ_contact_author
;
      Prof. Dr. Peter Roesky
      Freie Universit\"at Berlin
      Fabeckstr. 34-36
      14195 Berlin
      Bundesrepublik Deutschland
;
_publ_section_title
;
 In Situ Formation of Bis(phosphinimino)methanide Rare Earth Alkoxide
 Initiators for the Ring-Opening Polymerization of \e-Caprolactone
;
_journal_issue 3
_journal_name_full Organometallics
_journal_page_first 651
_journal_paper_doi 10.1021/om0608307
_journal_volume 26
_journal_year 2007
_chemical_formula_moiety 'C41 H54 Cl N2 P2 Si2 Yb, 0.5(C7 H8)'
_chemical_formula_sum 'C44.5 H58 Cl N2 P2 Si2 Yb'
_chemical_formula_weight 947.54
_chemical_name_systematic
; 
 ? 
;
_space_group_IT_number 14
_symmetry_cell_setting monoclinic
_symmetry_Int_Tables_number 14
_symmetry_space_group_name_Hall '-P 2ybc'
_symmetry_space_group_name_H-M 'P 1 21/c 1'
_atom_sites_solution_hydrogens geom
_atom_sites_solution_primary direct
_atom_sites_solution_secondary difmap
_audit_creation_date 05-03-17
_audit_creation_method 'STOE X-RED'
_cell_angle_alpha 90.00
_cell_angle_beta 105.870(8)
_cell_angle_gamma 90.00
_cell_formula_units_Z 4
_cell_length_a 20.731(2)
_cell_length_b 15.4763(16)
_cell_length_c 14.5358(16)
_cell_measurement_temperature 173(2)
_cell_volume 4485.9(8)
_computing_cell_refinement 'STOE X-AREA'
_computing_data_collection 'STOE X-AREA'
_computing_data_reduction 'STOE X-RED'
_computing_molecular_graphics 'Diamond 2.1e'
_computing_publication_material 'X-STEP32, Microsoft Word'
_computing_structure_refinement 'SHELXL-97 (Sheldrick, 1997)'
_computing_structure_solution 'SHELXS-97 (Sheldrick, 1997)'
_diffrn_ambient_temperature 173(2)
_diffrn_measured_fraction_theta_full 0.992
_diffrn_measured_fraction_theta_max 0.992
_diffrn_measurement_device_type 'STOE IPDS 2T'
_diffrn_measurement_method 'area detector'
_diffrn_radiation_monochromator graphite
_diffrn_radiation_source 'fine-focus sealed tube'
_diffrn_radiation_type MoK\a
_diffrn_radiation_wavelength 0.71073
_diffrn_reflns_av_R_equivalents 0.0330
_diffrn_reflns_av_sigmaI/netI 0.0377
_diffrn_reflns_limit_h_max 24
_diffrn_reflns_limit_h_min -24
_diffrn_reflns_limit_k_max 17
_diffrn_reflns_limit_k_min -18
_diffrn_reflns_limit_l_max 17
_diffrn_reflns_limit_l_min -17
_diffrn_reflns_number 19558
_diffrn_reflns_theta_full 25.02
_diffrn_reflns_theta_max 25.02
_diffrn_reflns_theta_min 2.91
_exptl_absorpt_coefficient_mu 2.301
_exptl_absorpt_correction_T_max 0.6421
_exptl_absorpt_correction_T_min 0.5624
_exptl_absorpt_correction_type integration
_exptl_absorpt_process_details 'STOE X-RED & X-SHAPE'
_exptl_crystal_colour red
_exptl_crystal_density_diffrn 1.403
_exptl_crystal_density_method 'not measured'
_exptl_crystal_description prism
_exptl_crystal_F_000 1936
_exptl_crystal_size_max 0.313
_exptl_crystal_size_mid 0.248
_exptl_crystal_size_min 0.158
_refine_diff_density_max 0.931
_refine_diff_density_min -0.587
_refine_diff_density_rms 0.082
_refine_ls_extinction_method none
_refine_ls_goodness_of_fit_ref 1.021
_refine_ls_hydrogen_treatment mixed
_refine_ls_matrix_type full
_refine_ls_number_parameters 448
_refine_ls_number_reflns 7850
_refine_ls_number_restraints 0
_refine_ls_restrained_S_all 1.021
_refine_ls_R_factor_all 0.0399
_refine_ls_R_factor_gt 0.0285
_refine_ls_shift/su_max 0.002
_refine_ls_shift/su_mean 0.000
_refine_ls_structure_factor_coef Fsqd
_refine_ls_weighting_details 'calc w=1/[\s^2^(Fo^2^)+(0.0365P)^2^+0.0000P] where P=(Fo^2^+2Fc^2^)/3'
_refine_ls_weighting_scheme calc
_refine_ls_wR_factor_gt 0.0624
_refine_ls_wR_factor_ref 0.0647
_reflns_number_gt 6463
_reflns_number_total 7850
_reflns_threshold_expression >2sigma(I)
_cod_data_source_file om0608307si20060911_102029.cif
_cod_data_source_block 1c
_cod_original_sg_symbol_H-M 'P 21/c'
_cod_original_formula_sum 'C44.50 H58 Cl N2 P2 Si2 Yb'
_cod_database_code 4072568

loop_
_symmetry_equiv_pos_as_xyz
'x, y, z'
'-x, y+1/2, -z+1/2'
'-x, -y, -z'
'x, -y-1/2, z-1/2'

loop_
_atom_site_label
_atom_site_type_symbol
_atom_site_fract_x
_atom_site_fract_y
_atom_site_fract_z
_atom_site_U_iso_or_equiv
_atom_site_adp_type
_atom_site_occupancy
_atom_site_symmetry_multiplicity
_atom_site_calc_flag
_atom_site_refinement_flags
Yb Yb 0.312190(7) 1.068904(9) -0.369179(10) 0.01766(5) Uani 1 1 d .
Cl Cl 0.27998(5) 1.17573(6) -0.50610(6) 0.0302(2) Uani 1 1 d .
P1 P 0.26457(4) 0.88247(6) -0.40152(6) 0.01707(18) Uani 1 1 d .
P2 P 0.21507(4) 1.00190(6) -0.26284(6) 0.01617(18) Uani 1 1 d .
Si1 Si 0.25245(6) 0.95223(7) -0.60086(7) 0.0293(2) Uani 1 1 d .
Si2 Si 0.17176(5) 1.18916(6) -0.32680(7) 0.0223(2) Uani 1 1 d .
N1 N 0.27215(15) 0.95475(18) -0.47659(19) 0.0208(6) Uani 1 1 d .
N2 N 0.21674(14) 1.09296(18) -0.31393(19) 0.0182(6) Uani 1 1 d .
C1 C 0.27333(16) 0.9343(2) -0.2923(2) 0.0185(7) Uani 1 1 d .
H1 H 0.3077 0.9088 -0.2368 0.022 Uiso 1 1 calc R
C2 C 0.33092(16) 0.8015(2) -0.3779(3) 0.0229(8) Uani 1 1 d .
C3 C 0.34695(19) 0.7532(2) -0.2938(3) 0.0289(8) Uani 1 1 d .
H3 H 0.3237 0.7628 -0.2468 0.035 Uiso 1 1 calc R
C4 C 0.3969(2) 0.6909(3) -0.2789(3) 0.0388(10) Uani 1 1 d .
H4 H 0.4079 0.6582 -0.2214 0.047 Uiso 1 1 calc R
C5 C 0.4306(2) 0.6762(3) -0.3471(4) 0.0447(12) Uani 1 1 d .
H5 H 0.4645 0.6330 -0.3369 0.054 Uiso 1 1 calc R
C6 C 0.4153(2) 0.7238(3) -0.4294(3) 0.0413(11) Uani 1 1 d .
H6 H 0.4388 0.7139 -0.4761 0.050 Uiso 1 1 calc R
C7 C 0.3657(2) 0.7865(3) -0.4453(3) 0.0330(9) Uani 1 1 d .
H7 H 0.3555 0.8193 -0.5027 0.040 Uiso 1 1 calc R
C8 C 0.18748(17) 0.8215(2) -0.4457(2) 0.0209(7) Uani 1 1 d .
C9 C 0.1833(2) 0.7340(3) -0.4274(3) 0.0317(9) Uani 1 1 d .
H9 H 0.2218 0.7042 -0.3904 0.038 Uiso 1 1 calc R
C10 C 0.1236(2) 0.6896(3) -0.4624(4) 0.0476(12) Uani 1 1 d .
H10 H 0.1215 0.6294 -0.4505 0.057 Uiso 1 1 calc R
C11 C 0.0675(2) 0.7326(3) -0.5145(4) 0.0467(12) Uani 1 1 d .
H11 H 0.0265 0.7023 -0.5384 0.056 Uiso 1 1 calc R
C12 C 0.0708(2) 0.8193(3) -0.5318(3) 0.0395(10) Uani 1 1 d .
H12 H 0.0318 0.8489 -0.5675 0.047 Uiso 1 1 calc R
C13 C 0.12998(19) 0.8638(3) -0.4978(3) 0.0297(9) Uani 1 1 d .
H13 H 0.1315 0.9240 -0.5101 0.036 Uiso 1 1 calc R
C14 C 0.24296(17) 1.0085(2) -0.1331(2) 0.0192(7) Uani 1 1 d .
C15 C 0.2473(2) 1.0877(2) -0.0896(3) 0.0285(9) Uani 1 1 d .
H15 H 0.2350 1.1380 -0.1279 0.034 Uiso 1 1 calc R
C16 C 0.2691(2) 1.0962(3) 0.0091(3) 0.0400(11) Uani 1 1 d .
H16 H 0.2710 1.1515 0.0381 0.048 Uiso 1 1 calc R
C17 C 0.2880(2) 1.0235(3) 0.0646(3) 0.0417(11) Uani 1 1 d .
H17 H 0.3032 1.0289 0.1322 0.050 Uiso 1 1 calc R
C18 C 0.2852(2) 0.9435(3) 0.0233(3) 0.0338(9) Uani 1 1 d .
H18 H 0.2988 0.8938 0.0621 0.041 Uiso 1 1 calc R
C19 C 0.26239(19) 0.9353(3) -0.0762(3) 0.0280(8) Uani 1 1 d .
H19 H 0.2601 0.8799 -0.1050 0.034 Uiso 1 1 calc R
C20 C 0.13159(17) 0.9543(2) -0.2896(2) 0.0196(7) Uani 1 1 d .
C21 C 0.1223(2) 0.8749(3) -0.2507(3) 0.0350(10) Uani 1 1 d .
H21 H 0.1598 0.8464 -0.2094 0.042 Uiso 1 1 calc R
C22 C 0.0599(2) 0.8362(3) -0.2705(3) 0.0422(11) Uani 1 1 d .
H22 H 0.0549 0.7814 -0.2438 0.051 Uiso 1 1 calc R
C23 C 0.0050(2) 0.8776(3) -0.3292(3) 0.0370(10) Uani 1 1 d .
H23 H -0.0383 0.8524 -0.3416 0.044 Uiso 1 1 calc R
C24 C 0.0133(2) 0.9556(3) -0.3695(3) 0.0359(10) Uani 1 1 d .
H24 H -0.0242 0.9837 -0.4110 0.043 Uiso 1 1 calc R
C25 C 0.07623(19) 0.9938(3) -0.3499(3) 0.0298(9) Uani 1 1 d .
H25 H 0.0813 1.0477 -0.3785 0.036 Uiso 1 1 calc R
C26 C 0.41438(19) 1.1736(3) -0.3031(3) 0.0328(9) Uani 1 1 d .
C27 C 0.43600(18) 1.1119(3) -0.3595(3) 0.0291(9) Uani 1 1 d .
C28 C 0.44086(18) 1.0317(3) -0.3126(3) 0.0286(8) Uani 1 1 d .
C29 C 0.42142(18) 1.0436(3) -0.2278(3) 0.0303(9) Uani 1 1 d .
C30 C 0.40473(19) 1.1316(3) -0.2224(3) 0.0351(10) Uani 1 1 d .
C31 C 0.4122(3) 1.2694(4) -0.3238(4) 0.0599(14) Uiso 1 1 d .
H31A H 0.3890 1.2794 -0.3913 0.090 Uiso 1 1 calc R
H31B H 0.4581 1.2919 -0.3099 0.090 Uiso 1 1 calc R
H31C H 0.3883 1.2991 -0.2835 0.090 Uiso 1 1 calc R
C32 C 0.4571(3) 1.1297(3) -0.4485(3) 0.0509(12) Uiso 1 1 d .
H32A H 0.5016 1.1564 -0.4312 0.076 Uiso 1 1 calc R
H32B H 0.4248 1.1689 -0.4900 0.076 Uiso 1 1 calc R
H32C H 0.4587 1.0753 -0.4824 0.076 Uiso 1 1 calc R
C33 C 0.4710(3) 0.9514(3) -0.3420(4) 0.0524(12) Uiso 1 1 d .
H33A H 0.4579 0.9011 -0.3103 0.079 Uiso 1 1 calc R
H33B H 0.5200 0.9566 -0.3233 0.079 Uiso 1 1 calc R
H33C H 0.4547 0.9443 -0.4115 0.079 Uiso 1 1 calc R
C34 C 0.4295(3) 0.9784(3) -0.1479(4) 0.0536(13) Uiso 1 1 d .
H34A H 0.4737 0.9852 -0.1023 0.080 Uiso 1 1 calc R
H34B H 0.4252 0.9199 -0.1746 0.080 Uiso 1 1 calc R
H34C H 0.3946 0.9879 -0.1150 0.080 Uiso 1 1 calc R
C35 C 0.3920(3) 1.1763(4) -0.1367(4) 0.0585(14) Uiso 1 1 d .
H35A H 0.4333 1.2041 -0.0994 0.088 Uiso 1 1 calc R
H35B H 0.3773 1.1338 -0.0967 0.088 Uiso 1 1 calc R
H35C H 0.3569 1.2201 -0.1584 0.088 Uiso 1 1 calc R
C36 C 0.1782(2) 1.0203(3) -0.6576(3) 0.0463(12) Uani 1 1 d .
H36A H 0.1804 1.0742 -0.6216 0.069 Uiso 1 1 calc R
H36B H 0.1371 0.9890 -0.6575 0.069 Uiso 1 1 calc R
H36C H 0.1780 1.0335 -0.7236 0.069 Uiso 1 1 calc R
C37 C 0.3268(2) 0.9916(3) -0.6374(3) 0.0430(11) Uani 1 1 d .
H37A H 0.3670 0.9607 -0.6010 0.064 Uiso 1 1 calc R
H37B H 0.3326 1.0537 -0.6244 0.064 Uiso 1 1 calc R
H37C H 0.3200 0.9811 -0.7059 0.064 Uiso 1 1 calc R
C38 C 0.2308(3) 0.8409(3) -0.6527(3) 0.0468(12) Uani 1 1 d .
H38A H 0.1903 0.8201 -0.6373 0.070 Uiso 1 1 calc R
H38B H 0.2681 0.8014 -0.6255 0.070 Uiso 1 1 calc R
H38C H 0.2227 0.8432 -0.7223 0.070 Uiso 1 1 calc R
C39 C 0.2323(2) 1.2797(2) -0.2916(3) 0.0304(9) Uani 1 1 d .
H39A H 0.2686 1.2724 -0.3221 0.046 Uiso 1 1 calc R
H39B H 0.2509 1.2800 -0.2219 0.046 Uiso 1 1 calc R
H39C H 0.2092 1.3346 -0.3122 0.046 Uiso 1 1 calc R
C40 C 0.1115(2) 1.1998(3) -0.2514(3) 0.0378(10) Uani 1 1 d .
H40A H 0.1364 1.2132 -0.1854 0.057 Uiso 1 1 calc R
H40B H 0.0871 1.1453 -0.2529 0.057 Uiso 1 1 calc R
H40C H 0.0796 1.2464 -0.2768 0.057 Uiso 1 1 calc R
C41 C 0.1223(2) 1.2031(3) -0.4545(3) 0.0320(9) Uani 1 1 d .
H41A H 0.0889 1.1569 -0.4723 0.048 Uiso 1 1 calc R
H41B H 0.1526 1.2005 -0.4957 0.048 Uiso 1 1 calc R
H41C H 0.0996 1.2592 -0.4623 0.048 Uiso 1 1 calc R
C42 C 0.0821(5) 0.4547(6) -0.5483(6) 0.107(3) Uiso 1 1 d .
C43 C 0.0272(5) 0.4843(7) -0.5224(8) 0.054(3) Uiso 0.50 1 d P
C44 C -0.0298(3) 0.5192(4) -0.5802(4) 0.0700(16) Uiso 1 1 d .
C45 C -0.0809(7) 0.5476(9) -0.5536(9) 0.074(3) Uiso 0.50 1 d P
C46 C 0.0249(7) 0.4881(9) -0.6047(10) 0.076(4) Uiso 0.50 1 d P

loop_
_atom_site_aniso_label
_atom_site_aniso_U_11
_atom_site_aniso_U_22
_atom_site_aniso_U_33
_atom_site_aniso_U_23
_atom_site_aniso_U_13
_atom_site_aniso_U_12
Yb 0.01712(8) 0.01647(8) 0.01930(8) 0.00026(7) 0.00482(5) -0.00215(7)
Cl 0.0374(5) 0.0241(5) 0.0283(5) 0.0076(4) 0.0074(4) -0.0015(4)
P1 0.0175(4) 0.0141(4) 0.0195(4) -0.0009(3) 0.0049(3) 0.0010(3)
P2 0.0173(4) 0.0146(4) 0.0164(4) 0.0008(3) 0.0043(3) 0.0012(3)
Si1 0.0379(6) 0.0313(6) 0.0191(5) -0.0019(4) 0.0085(4) -0.0031(5)
Si2 0.0246(5) 0.0177(5) 0.0242(5) 0.0016(4) 0.0058(4) 0.0050(4)
N1 0.0259(15) 0.0188(15) 0.0185(14) 0.0001(11) 0.0075(12) -0.0015(12)
N2 0.0197(14) 0.0166(15) 0.0185(14) 0.0019(11) 0.0054(12) 0.0008(11)
C1 0.0217(17) 0.0166(16) 0.0162(15) -0.0009(14) 0.0034(13) -0.0003(15)
C2 0.0131(16) 0.0192(18) 0.036(2) -0.0043(16) 0.0049(15) -0.0023(14)
C3 0.027(2) 0.0201(19) 0.037(2) -0.0001(16) 0.0048(17) 0.0010(16)
C4 0.032(2) 0.028(2) 0.047(2) 0.0014(19) -0.0059(19) 0.0057(18)
C5 0.021(2) 0.030(2) 0.077(3) -0.010(2) 0.002(2) 0.0088(17)
C6 0.029(2) 0.038(3) 0.062(3) -0.008(2) 0.022(2) 0.0042(19)
C7 0.032(2) 0.028(2) 0.043(2) 0.0009(18) 0.0168(18) 0.0054(17)
C8 0.0219(18) 0.0208(18) 0.0204(17) -0.0059(14) 0.0067(14) -0.0011(14)
C9 0.026(2) 0.024(2) 0.043(2) -0.0036(17) 0.0055(17) -0.0046(16)
C10 0.042(3) 0.020(2) 0.081(3) -0.009(2) 0.016(2) -0.0102(19)
C11 0.028(2) 0.046(3) 0.064(3) -0.023(2) 0.009(2) -0.014(2)
C12 0.021(2) 0.045(3) 0.047(2) -0.010(2) 0.0000(18) -0.0045(18)
C13 0.025(2) 0.030(2) 0.0306(19) -0.0013(16) 0.0030(16) 0.0021(16)
C14 0.0184(17) 0.0237(19) 0.0161(16) 0.0034(14) 0.0059(13) -0.0012(14)
C15 0.039(2) 0.024(2) 0.0219(18) 0.0024(15) 0.0078(16) -0.0002(16)
C16 0.064(3) 0.032(2) 0.023(2) -0.0070(17) 0.010(2) -0.006(2)
C17 0.060(3) 0.045(3) 0.0158(18) 0.0021(18) 0.0030(19) -0.006(2)
C18 0.039(2) 0.037(2) 0.0220(18) 0.0129(17) 0.0025(16) 0.0013(19)
C19 0.033(2) 0.0238(19) 0.0268(18) 0.0010(16) 0.0074(16) -0.0023(17)
C20 0.0191(17) 0.0211(18) 0.0200(16) -0.0014(13) 0.0078(14) -0.0002(14)
C21 0.029(2) 0.034(2) 0.036(2) 0.0105(18) -0.0010(17) -0.0060(18)
C22 0.037(2) 0.042(3) 0.045(2) 0.012(2) 0.006(2) -0.015(2)
C23 0.019(2) 0.051(3) 0.040(2) -0.002(2) 0.0068(17) -0.0131(19)
C24 0.021(2) 0.038(2) 0.045(2) 0.0022(19) 0.0027(17) 0.0010(17)
C25 0.025(2) 0.027(2) 0.036(2) 0.0028(17) 0.0051(16) -0.0029(16)
C26 0.0183(19) 0.027(2) 0.048(2) -0.0043(18) 0.0001(17) -0.0095(16)
C27 0.0175(18) 0.039(2) 0.030(2) 0.0041(17) 0.0047(15) -0.0102(16)
C28 0.0167(18) 0.030(2) 0.036(2) -0.0038(17) 0.0019(16) -0.0024(16)
C29 0.0187(18) 0.042(2) 0.0270(19) 0.0054(17) 0.0005(15) -0.0103(16)
C30 0.0151(18) 0.055(3) 0.033(2) -0.019(2) 0.0033(16) -0.0103(18)
C36 0.044(3) 0.051(3) 0.034(2) 0.010(2) -0.005(2) -0.006(2)
C37 0.056(3) 0.051(3) 0.029(2) -0.001(2) 0.024(2) -0.004(2)
C38 0.066(3) 0.045(3) 0.029(2) -0.016(2) 0.014(2) -0.009(2)
C39 0.041(2) 0.0184(19) 0.031(2) 0.0012(16) 0.0077(17) 0.0010(17)
C40 0.036(2) 0.038(2) 0.044(2) 0.001(2) 0.0175(19) 0.0126(19)
C41 0.029(2) 0.029(2) 0.034(2) 0.0084(17) 0.0037(17) 0.0042(17)

loop_
_atom_type_symbol
_atom_type_description
_atom_type_scat_dispersion_real
_atom_type_scat_dispersion_imag
_atom_type_scat_source
C C 0.0033 0.0016 'International Tables Vol C Tables 4.2.6.8 and 6.1.1.4'
H H 0.0000 0.0000 'International Tables Vol C Tables 4.2.6.8 and 6.1.1.4'
N N 0.0061 0.0033 'International Tables Vol C Tables 4.2.6.8 and 6.1.1.4'
Si Si 0.0817 0.0704 'International Tables Vol C Tables 4.2.6.8 and 6.1.1.4'
P P 0.1023 0.0942 'International Tables Vol C Tables 4.2.6.8 and 6.1.1.4'
Cl Cl 0.1484 0.1585 'International Tables Vol C Tables 4.2.6.8 and 6.1.1.4'
Yb Yb -0.3850 5.5486 'International Tables Vol C Tables 4.2.6.8 and 6.1.1.4'

loop_
_geom_angle_atom_site_label_1
_geom_angle_atom_site_label_2
_geom_angle_atom_site_label_3
_geom_angle
_geom_angle_site_symmetry_1
_geom_angle_site_symmetry_3
N1 Yb N2 99.66(10) . .
N1 Yb Cl 89.96(7) . .
N2 Yb Cl 95.68(7) . .
N1 Yb C1 65.68(10) . .
N2 Yb C1 65.92(10) . .
Cl Yb C1 144.74(7) . .
N1 Yb C27 112.90(12) . .
N2 Yb C27 147.44(11) . .
Cl Yb C27 85.42(9) . .
C1 Yb C27 126.61(11) . .
N1 Yb C26 143.81(12) . .
N2 Yb C26 116.43(12) . .
Cl Yb C26 84.13(9) . .
C1 Yb C26 130.63(12) . .
C27 Yb C26 31.15(13) . .
N1 Yb C28 100.77(11) . .
N2 Yb C28 143.21(11) . .
Cl Yb C28 114.54(9) . .
C1 Yb C28 95.59(12) . .
C27 Yb C28 31.07(13) . .
C26 Yb C28 51.25(13) . .
N1 Yb C30 149.38(12) . .
N2 Yb C30 99.15(11) . .
Cl Yb C30 111.93(11) . .
C1 Yb C30 100.95(12) . .
C27 Yb C30 51.44(12) . .
C26 Yb C30 30.91(13) . .
C28 Yb C30 51.35(13) . .
N1 Yb C29 118.51(12) . .
N2 Yb C29 112.30(11) . .
Cl Yb C29 134.00(9) . .
C1 Yb C29 81.20(11) . .
C27 Yb C29 51.36(12) . .
C26 Yb C29 51.16(12) . .
C28 Yb C29 31.01(12) . .
C30 Yb C29 31.07(14) . .
N1 Yb P2 85.33(7) . .
N2 Yb P2 31.37(7) . .
Cl Yb P2 123.64(3) . .
C1 Yb P2 34.84(8) . .
C27 Yb P2 146.76(8) . .
C26 Yb P2 127.18(10) . .
C28 Yb P2 121.52(9) . .
C30 Yb P2 98.67(9) . .
C29 Yb P2 95.76(9) . .
N1 Yb P1 31.29(7) . .
N2 Yb P1 86.30(7) . .
Cl Yb P1 119.52(3) . .
C1 Yb P1 34.87(7) . .
C27 Yb P1 121.39(10) . .
C26 Yb P1 146.59(9) . .
C28 Yb P1 95.70(9) . .
C30 Yb P1 127.43(11) . .
C29 Yb P1 98.79(9) . .
P2 Yb P1 61.49(2) . .
N1 P1 C1 107.10(16) . .
N1 P1 C8 111.28(16) . .
C1 P1 C8 115.09(16) . .
N1 P1 C2 113.54(17) . .
C1 P1 C2 105.04(16) . .
C8 P1 C2 104.80(16) . .
N1 P1 Yb 49.80(10) . .
C1 P1 Yb 58.30(11) . .
C8 P1 Yb 139.83(12) . .
C2 P1 Yb 115.24(11) . .
N2 P2 C1 108.14(16) . .
N2 P2 C14 113.05(15) . .
C1 P2 C14 104.13(16) . .
N2 P2 C20 113.41(15) . .
C1 P2 C20 112.83(16) . .
C14 P2 C20 104.96(15) . .
N2 P2 Yb 50.24(10) . .
C1 P2 Yb 58.51(11) . .
C14 P2 Yb 116.21(11) . .
C20 P2 Yb 138.83(11) . .
N1 Si1 C36 112.23(19) . .
N1 Si1 C37 108.08(17) . .
C36 Si1 C37 109.7(2) . .
N1 Si1 C38 113.47(18) . .
C36 Si1 C38 105.2(2) . .
C37 Si1 C38 108.1(2) . .
N2 Si2 C39 108.34(16) . .
N2 Si2 C41 109.73(16) . .
C39 Si2 C41 109.38(18) . .
N2 Si2 C40 115.74(17) . .
C39 Si2 C40 106.2(2) . .
C41 Si2 C40 107.27(19) . .
P1 N1 Si1 130.80(18) . .
P1 N1 Yb 98.91(13) . .
Si1 N1 Yb 130.21(15) . .
P2 N2 Si2 136.53(19) . .
P2 N2 Yb 98.39(13) . .
Si2 N2 Yb 124.98(14) . .
P2 C1 P1 126.53(19) . .
P2 C1 Yb 86.65(14) . .
P1 C1 Yb 86.83(13) . .
C7 C2 C3 119.0(3) . .
C7 C2 P1 119.6(3) . .
C3 C2 P1 121.4(3) . .
C4 C3 C2 119.9(4) . .
C5 C4 C3 120.4(4) . .
C6 C5 C4 119.8(4) . .
C5 C6 C7 120.5(4) . .
C2 C7 C6 120.3(4) . .
C9 C8 C13 118.4(3) . .
C9 C8 P1 122.3(3) . .
C13 C8 P1 119.3(3) . .
C10 C9 C8 120.7(4) . .
C11 C10 C9 119.9(4) . .
C12 C11 C10 119.9(4) . .
C11 C12 C13 120.6(4) . .
C12 C13 C8 120.5(4) . .
C15 C14 C19 118.7(3) . .
C15 C14 P2 119.4(3) . .
C19 C14 P2 121.9(3) . .
C14 C15 C16 121.6(4) . .
C17 C16 C15 119.2(4) . .
C18 C17 C16 120.7(4) . .
C17 C18 C19 119.8(4) . .
C14 C19 C18 120.1(4) . .
C25 C20 C21 117.8(3) . .
C25 C20 P2 122.2(3) . .
C21 C20 P2 120.0(3) . .
C22 C21 C20 121.7(4) . .
C23 C22 C21 119.6(4) . .
C24 C23 C22 119.6(4) . .
C23 C24 C25 120.5(4) . .
C20 C25 C24 120.9(4) . .
C30 C26 C27 108.3(4) . .
C30 C26 C31 128.1(4) . .
C27 C26 C31 123.1(4) . .
C30 C26 Yb 74.6(2) . .
C27 C26 Yb 73.9(2) . .
C31 C26 Yb 123.7(3) . .
C28 C27 C26 107.9(3) . .
C28 C27 C32 125.6(4) . .
C26 C27 C32 126.3(4) . .
C28 C27 Yb 75.0(2) . .
C26 C27 Yb 74.9(2) . .
C32 C27 Yb 120.9(3) . .
C27 C28 C29 108.0(4) . .
C27 C28 C33 124.8(4) . .
C29 C28 C33 126.6(4) . .
C27 C28 Yb 73.9(2) . .
C29 C28 Yb 74.8(2) . .
C33 C28 Yb 123.8(3) . .
C28 C29 C30 107.9(3) . .
C28 C29 C34 125.9(4) . .
C30 C29 C34 125.2(4) . .
C28 C29 Yb 74.2(2) . .
C30 C29 Yb 74.3(2) . .
C34 C29 Yb 126.0(3) . .
C26 C30 C29 107.8(3) . .
C26 C30 C35 125.1(4) . .
C29 C30 C35 126.1(4) . .
C26 C30 Yb 74.4(2) . .
C29 C30 Yb 74.6(2) . .
C35 C30 Yb 125.7(3) . .
C46 C42 C43 51.8(8) . .
C46 C42 C45 111.4(10) . 3_564
C43 C42 C45 59.6(8) . 3_564
C46 C43 C44 64.4(9) . .
C46 C43 C42 63.1(9) . .
C44 C43 C42 127.5(9) . .
C46 C43 C45 127.4(12) . 3_564
C44 C43 C45 168.2(11) . 3_564
C42 C43 C45 64.3(8) . 3_564
C46 C43 C44 179.2(13) . 3_564
C44 C43 C44 115.0(8) . 3_564
C42 C43 C44 117.5(9) . 3_564
C45 C43 C44 53.2(7) 3_564 3_564
C46 C43 C43 125.7(14) . 3_564
C44 C43 C43 61.3(8) . 3_564
C42 C43 C43 171.1(13) . 3_564
C45 C43 C43 106.9(11) 3_564 3_564
C44 C43 C43 53.7(7) 3_564 3_564
C45 C44 C43 126.2(9) . .
C45 C44 C46 177.8(10) . .
C43 C44 C46 51.6(7) . .
C45 C44 C43 61.3(7) . 3_564
C43 C44 C43 65.0(8) . 3_564
C46 C44 C43 116.6(9) . 3_564
C44 C45 C43 65.6(8) . 3_564
C44 C45 C42 121.6(11) . 3_564
C43 C45 C42 56.1(7) 3_564 3_564
C43 C46 C42 65.2(9) . .
C43 C46 C44 64.0(9) . .
C42 C46 C44 129.1(12) . .

loop_
_geom_bond_atom_site_label_1
_geom_bond_atom_site_label_2
_geom_bond_distance
_geom_bond_site_symmetry_2
Yb N1 2.353(3) .
Yb N2 2.360(3) .
Yb Cl 2.5325(9) .
Yb C1 2.594(3) .
Yb C27 2.618(4) .
Yb C26 2.631(4) .
Yb C28 2.631(4) .
Yb C30 2.634(4) .
Yb C29 2.638(4) .
Yb P2 3.0366(9) .
Yb P1 3.0441(9) .
P1 N1 1.600(3) .
P1 C1 1.743(3) .
P1 C8 1.815(4) .
P1 C2 1.822(4) .
P2 N2 1.598(3) .
P2 C1 1.738(3) .
P2 C14 1.818(3) .
P2 C20 1.822(3) .
Si1 N1 1.740(3) .
Si1 C36 1.861(5) .
Si1 C37 1.865(5) .
Si1 C38 1.886(5) .
Si2 N2 1.739(3) .
Si2 C39 1.857(4) .
Si2 C41 1.871(4) .
Si2 C40 1.880(4) .
C2 C7 1.386(5) .
C2 C3 1.393(5) .
C3 C4 1.387(6) .
C4 C5 1.379(7) .
C5 C6 1.367(7) .
C6 C7 1.386(6) .
C8 C9 1.388(5) .
C8 C13 1.389(5) .
C9 C10 1.385(6) .
C10 C11 1.375(7) .
C11 C12 1.370(7) .
C12 C13 1.376(6) .
C14 C15 1.372(5) .
C14 C19 1.395(5) .
C15 C16 1.387(5) .
C16 C17 1.377(6) .
C17 C18 1.371(6) .
C18 C19 1.398(5) .
C20 C25 1.382(5) .
C20 C21 1.389(5) .
C21 C22 1.382(6) .
C22 C23 1.380(6) .
C23 C24 1.373(6) .
C24 C25 1.388(5) .
C26 C30 1.403(6) .
C26 C27 1.409(6) .
C26 C31 1.511(7) .
C27 C28 1.406(6) .
C27 C32 1.500(6) .
C28 C29 1.409(6) .
C28 C33 1.505(6) .
C29 C30 1.412(6) .
C29 C34 1.514(6) .
C30 C35 1.510(6) .
C42 C46 1.346(15) .
C42 C43 1.370(13) .
C42 C45 1.488(15) 3_564
C43 C46 1.186(16) .
C43 C44 1.360(12) .
C43 C45 1.425(16) 3_564
C43 C44 1.479(12) 3_564
C43 C43 1.53(2) 3_564
C44 C45 1.301(14) .
C44 C46 1.365(15) .
C44 C43 1.479(12) 3_564
C45 C43 1.425(16) 3_564
C45 C42 1.488(15) 3_564
